data_4125496
loop_
_publ_author_name
'Karak, Suvendu'
'Kandambeth, Sharath'
'Biswal, Bishnu P.'
'Sasmal, Himadri Sekhar'
'Kumar, Sushil'
'Pachfule, Pradip'
'Banerjee, Rahul'

_publ_section_title
;
 Constructing Ultraporous Covalent Organic Frameworks in Seconds via an
 Organic Terracotta Process.
;
_journal_issue 5
_journal_name_full 'Journal of the American Chemical Society'
_journal_page_first 1856
_journal_page_last 1862
_journal_paper_doi 10.1021/jacs.6b08815
_journal_volume 139
_journal_year 2017
_chemical_formula_moiety 'C14 H12 N2 O2, 2(C7 H7 O3 S)'
_chemical_formula_sum 'C28 H26 N2 O8 S2'
_chemical_formula_weight 582.63
_space_group_crystal_system triclinic
_space_group_IT_number 2
_space_group_name_Hall '-P 1'
_space_group_name_H-M_alt 'P -1'
_symmetry_space_group_name_Hall '-P 1'
_symmetry_space_group_name_H-M 'P -1'
_atom_sites_solution_hydrogens mixed
_audit_creation_method SHELXL-2016/4
_cell_angle_alpha 95.667(5)
_cell_angle_beta 95.177(6)
_cell_angle_gamma 93.368(5)
_cell_formula_units_Z 2
_cell_length_a 7.0851(5)
_cell_length_b 7.8518(4)
_cell_length_c 24.8513(17)
_cell_measurement_reflns_used 4810
_cell_measurement_temperature 293(2)
_cell_measurement_theta_max 25.00
_cell_measurement_theta_min 3.00
_cell_volume 1366.93(15)
_computing_structure_refinement 'SHELXL-2016/4 (Sheldrick, 2016)'
_diffrn_ambient_temperature 293(2)
_diffrn_measured_fraction_theta_full 0.998
_diffrn_measured_fraction_theta_max 0.998
_diffrn_measurement_device_type 'Supernova (Mo) X-ray source'
_diffrn_measurement_method '\w scans'
_diffrn_radiation_type MoK\a
_diffrn_radiation_wavelength 0.71073
_diffrn_reflns_av_R_equivalents 0.0469
_diffrn_reflns_av_unetI/netI 0.0801
_diffrn_reflns_Laue_measured_fraction_full 0.998
_diffrn_reflns_Laue_measured_fraction_max 0.998
_diffrn_reflns_limit_h_max 8
_diffrn_reflns_limit_h_min -7
_diffrn_reflns_limit_k_max 9
_diffrn_reflns_limit_k_min -9
_diffrn_reflns_limit_l_max 28
_diffrn_reflns_limit_l_min -29
_diffrn_reflns_number 8879
_diffrn_reflns_point_group_measured_fraction_full 0.998
_diffrn_reflns_point_group_measured_fraction_max 0.998
_diffrn_reflns_theta_full 24.996
_diffrn_reflns_theta_max 24.996
_diffrn_reflns_theta_min 2.943
_diffrn_source 'fine focus sealed tube'
_exptl_absorpt_coefficient_mu 0.249
_exptl_absorpt_correction_T_max 0.964
_exptl_absorpt_correction_T_min 0.947
_exptl_absorpt_correction_type multi-scan
_exptl_absorpt_process_details Crysalispro
_exptl_crystal_colour colorless
_exptl_crystal_density_diffrn 1.416
_exptl_crystal_description flake
_exptl_crystal_F_000 608
_exptl_crystal_size_max 0.220
_exptl_crystal_size_mid 0.200
_exptl_crystal_size_min 0.150
_refine_diff_density_max 0.244
_refine_diff_density_min -0.303
_refine_diff_density_rms 0.060
_refine_ls_extinction_method none
_refine_ls_goodness_of_fit_ref 1.056
_refine_ls_hydrogen_treatment mixed
_refine_ls_matrix_type full
_refine_ls_number_parameters 387
_refine_ls_number_reflns 4810
_refine_ls_number_restraints 1
_refine_ls_restrained_S_all 5.383
_refine_ls_R_factor_all 0.1022
_refine_ls_R_factor_gt 0.0637
_refine_ls_shift/su_max 0.008
_refine_ls_shift/su_mean 0.000
_refine_ls_structure_factor_coef Fsqd
_refine_ls_weighting_details 'w=1/[\s^2^(Fo^2^)+(0.0620P)^2^+0.2229P] where P=(Fo^2^+2Fc^2^)/3'
_refine_ls_weighting_scheme calc
_refine_ls_wR_factor_gt 0.1474
_refine_ls_wR_factor_ref 0.1684
_reflns_Friedel_coverage 0.000
_reflns_number_gt 3136
_reflns_number_total 4810
_reflns_threshold_expression 'I > 2\s(I)'
_cod_data_source_file ja6b08815_si_002.cif
_cod_data_source_block PTSA-Anq
_cod_depositor_comments 'Adding full bibliography for 4125492--4125502.cif.'
_cod_database_code 4125496
_shelx_shelxl_version_number 2016/4
_shelx_space_group_comment
;
The symmetry employed for this shelxl refinement is uniquely defined
by the following loop, which should always be used as a source of
symmetry information in preference to the above space-group names.
They are only intended as comments.
;
_shelx_estimated_absorpt_t_min 0.947
_shelx_estimated_absorpt_t_max 0.964

loop_
_space_group_symop_operation_xyz
'x, y, z'
'-x, -y, -z'

loop_
_atom_site_label
_atom_site_type_symbol
_atom_site_fract_x
_atom_site_fract_y
_atom_site_fract_z
_atom_site_U_iso_or_equiv
_atom_site_adp_type
_atom_site_occupancy
_atom_site_site_symmetry_order
_atom_site_calc_flag
_atom_site_refinement_flags_posn
_atom_site_refinement_flags_adp
C1 C 0.0164(10) 1.2447(8) 0.4664(2) 0.118(2) Uani 1 1 d . .
H1A H 0.060756 1.134799 0.473116 0.177 Uiso 1 1 calc DR U
H1B H -0.061906 1.282570 0.494239 0.177 Uiso 1 1 calc R U
H1C H 0.123123 1.326072 0.466736 0.177 Uiso 1 1 calc R U
C2 C -0.0969(8) 1.2301(7) 0.4123(2) 0.0733(14) Uani 1 1 d . .
C3 C -0.0753(7) 1.3500(7) 0.3779(2) 0.0766(15) Uani 1 1 d . .
H3 H 0.008415 1.445535 0.388455 0.092 Uiso 1 1 calc R U
C4 C -0.1753(7) 1.3337(6) 0.32703(19) 0.0691(14) Uani 1 1 d . .
H4 H -0.157842 1.418212 0.303885 0.083 Uiso 1 1 calc R U
C5 C -0.2982(5) 1.1961(4) 0.31061(15) 0.0408(9) Uani 1 1 d . .
C6 C -0.3241(8) 1.0737(6) 0.3455(2) 0.0800(16) Uani 1 1 d . .
H6 H -0.410133 0.979438 0.335391 0.096 Uiso 1 1 calc R U
C7 C -0.2207(9) 1.0923(7) 0.3957(2) 0.102(2) Uani 1 1 d . .
H7 H -0.236205 1.007848 0.419012 0.122 Uiso 1 1 calc R U
C8 C 0.4698(10) 0.7295(8) 0.4663(2) 0.120(2) Uani 1 1 d . .
H8A H 0.437958 0.833199 0.486234 0.179 Uiso 1 1 calc R U
H8B H 0.605206 0.729579 0.466052 0.179 Uiso 1 1 calc R U
H8C H 0.424148 0.632424 0.483218 0.179 Uiso 1 1 calc R U
C9 C 0.3788(8) 0.7190(7) 0.4088(2) 0.0724(14) Uani 1 1 d . .
C10 C 0.2551(10) 0.8356(6) 0.3933(2) 0.0960(19) Uani 1 1 d . .
H10 H 0.227464 0.923186 0.418826 0.115 Uiso 1 1 calc R U
C11 C 0.1695(7) 0.8274(5) 0.34082(18) 0.0686(14) Uani 1 1 d . .
H11 H 0.083878 0.907390 0.331463 0.082 Uiso 1 1 calc R U
C12 C 0.2112(5) 0.7018(4) 0.30292(15) 0.0392(9) Uani 1 1 d . .
C13 C 0.3374(6) 0.5860(5) 0.31801(18) 0.0630(12) Uani 1 1 d . .
H13 H 0.367974 0.499749 0.292490 0.076 Uiso 1 1 calc R U
C14 C 0.4194(7) 0.5960(6) 0.3706(2) 0.0726(14) Uani 1 1 d . .
H14 H 0.504876 0.515957 0.380047 0.087 Uiso 1 1 calc R U
C15 C -0.3443(5) 0.6509(4) 0.13570(14) 0.0323(8) Uani 1 1 d . .
C16 C -0.3319(5) 0.7886(4) 0.10630(14) 0.0364(9) Uani 1 1 d . .
H16 H -0.348437 0.898003 0.122414 0.044 Uiso 1 1 calc R U
C17 C -0.2946(5) 0.7648(4) 0.05270(14) 0.0311(8) Uani 1 1 d . .
C18 C -0.2770(5) 0.9164(4) 0.02098(15) 0.0386(9) Uani 1 1 d . .
C19 C -0.2280(5) 0.8865(4) -0.03514(14) 0.0345(8) Uani 1 1 d . .
C20 C -0.2072(6) 1.0248(4) -0.06559(16) 0.0434(10) Uani 1 1 d . .
H20 H -0.226536 1.134459 -0.050215 0.052 Uiso 1 1 calc R U
C21 C -0.1588(5) 1.0022(4) -0.11766(15) 0.0424(9) Uani 1 1 d . .
H21 H -0.144687 1.095423 -0.137671 0.051 Uiso 1 1 calc R U
C22 C -0.1313(5) 0.8386(4) -0.14005(14) 0.0350(8) Uani 1 1 d . .
C23 C -0.1515(5) 0.6989(4) -0.11181(15) 0.0384(9) Uani 1 1 d . .
H23 H -0.133207 0.589746 -0.127838 0.046 Uiso 1 1 calc R U
C24 C -0.1996(5) 0.7224(4) -0.05913(14) 0.0319(8) Uani 1 1 d . .
C25 C -0.2215(5) 0.5715(4) -0.02764(15) 0.0377(9) Uani 1 1 d . .
C26 C -0.2691(5) 0.6001(4) 0.02853(14) 0.0338(8) Uani 1 1 d . .
C27 C -0.2870(5) 0.4621(4) 0.05926(15) 0.0423(9) Uani 1 1 d . .
H27 H -0.273054 0.351689 0.043467 0.051 Uiso 1 1 calc R U
C28 C -0.3249(5) 0.4866(4) 0.11233(15) 0.0417(9) Uani 1 1 d . .
H28 H -0.337492 0.393612 0.132500 0.050 Uiso 1 1 calc R U
N1 N -0.3749(5) 0.6797(5) 0.19335(13) 0.0390(8) Uani 1 1 d D .
N2 N -0.0831(5) 0.8151(5) -0.19634(14) 0.0405(8) Uani 1 1 d . .
O1 O -0.4488(4) 1.3385(3) 0.22938(11) 0.0577(8) Uani 1 1 d . .
O2 O -0.3002(4) 1.0779(4) 0.21079(12) 0.0669(9) Uani 1 1 d . .
O3 O -0.5962(4) 1.0742(4) 0.24912(13) 0.0757(10) Uani 1 1 d . .
O4 O -0.0076(4) 0.8305(3) 0.23136(11) 0.0488(7) Uani 1 1 d . .
O5 O 0.2511(3) 0.6746(3) 0.19977(10) 0.0509(7) Uani 1 1 d . .
O6 O -0.0175(4) 0.5247(3) 0.22897(10) 0.0476(7) Uani 1 1 d . .
O7 O -0.3021(5) 1.0583(3) 0.04210(11) 0.0615(9) Uani 1 1 d . .
O8 O -0.1976(5) 0.4290(3) -0.04879(11) 0.0665(9) Uani 1 1 d . .
S1 S -0.42082(13) 1.17039(11) 0.24482(4) 0.0385(3) Uani 1 1 d . .
S2 S 0.10218(12) 0.68351(11) 0.23588(4) 0.0360(3) Uani 1 1 d . .
H1D H -0.502(8) 0.696(6) 0.199(2) 0.096(18) Uiso 1 1 d . .
H1E H -0.343(8) 0.594(7) 0.208(2) 0.10(2) Uiso 1 1 d . .
H1F H -0.292(9) 0.772(7) 0.212(2) 0.13(2) Uiso 1 1 d . .
H2A H 0.027(6) 0.874(5) -0.2018(16) 0.066(14) Uiso 1 1 d . .
H2B H -0.179(7) 0.860(5) -0.2207(19) 0.080(15) Uiso 1 1 d . .
H2C H -0.071(7) 0.703(6) -0.2082(19) 0.091(17) Uiso 1 1 d . .

loop_
_atom_site_aniso_label
_atom_site_aniso_U_11
_atom_site_aniso_U_22
_atom_site_aniso_U_33
_atom_site_aniso_U_23
_atom_site_aniso_U_13
_atom_site_aniso_U_12
C1 0.147(6) 0.122(5) 0.075(4) 0.003(4) -0.038(4) 0.022(5)
C2 0.077(4) 0.084(4) 0.055(3) 0.003(3) -0.012(3) 0.011(3)
C3 0.066(3) 0.093(4) 0.063(3) 0.004(3) -0.009(3) -0.029(3)
C4 0.077(3) 0.071(3) 0.056(3) 0.019(2) -0.001(3) -0.031(3)
C5 0.041(2) 0.042(2) 0.040(2) 0.0085(17) 0.0041(17) 0.0002(18)
C6 0.112(4) 0.057(3) 0.064(3) 0.017(2) -0.019(3) -0.022(3)
C7 0.155(6) 0.078(4) 0.068(4) 0.031(3) -0.029(4) -0.017(4)
C8 0.147(6) 0.139(5) 0.063(4) 0.014(4) -0.038(4) -0.001(5)
C9 0.080(4) 0.083(3) 0.050(3) 0.010(3) -0.015(3) -0.004(3)
C10 0.160(6) 0.070(3) 0.053(3) -0.009(3) -0.007(4) 0.017(4)
C11 0.101(4) 0.054(3) 0.051(3) -0.001(2) 0.003(3) 0.031(3)
C12 0.034(2) 0.039(2) 0.045(2) 0.0025(17) 0.0041(17) 0.0017(17)
C13 0.064(3) 0.067(3) 0.057(3) 0.000(2) -0.007(2) 0.026(2)
C14 0.063(3) 0.088(3) 0.067(4) 0.012(3) -0.009(3) 0.024(3)
C15 0.0271(19) 0.0346(19) 0.034(2) 0.0005(15) 0.0008(15) -0.0005(15)
C16 0.038(2) 0.0297(19) 0.041(2) 0.0002(16) 0.0035(17) 0.0017(16)
C17 0.037(2) 0.0203(17) 0.037(2) 0.0040(14) 0.0044(16) 0.0008(15)
C18 0.047(2) 0.0270(19) 0.042(2) 0.0039(16) 0.0061(18) 0.0037(17)
C19 0.041(2) 0.0222(17) 0.040(2) 0.0036(15) 0.0032(17) 0.0026(15)
C20 0.062(3) 0.0222(18) 0.048(3) 0.0054(16) 0.011(2) 0.0074(17)
C21 0.055(3) 0.030(2) 0.045(2) 0.0146(17) 0.0100(19) 0.0044(17)
C22 0.036(2) 0.034(2) 0.035(2) 0.0067(16) 0.0017(16) 0.0010(16)
C23 0.046(2) 0.0244(18) 0.044(2) 0.0024(16) 0.0046(18) 0.0046(16)
C24 0.038(2) 0.0225(17) 0.035(2) 0.0029(14) 0.0050(16) 0.0028(15)
C25 0.049(2) 0.0186(18) 0.046(2) -0.0006(15) 0.0100(18) 0.0018(16)
C26 0.041(2) 0.0228(17) 0.038(2) 0.0013(15) 0.0048(16) -0.0002(15)
C27 0.058(3) 0.0228(18) 0.047(2) 0.0065(16) 0.0084(19) 0.0006(17)
C28 0.053(2) 0.034(2) 0.040(2) 0.0110(17) 0.0061(18) 0.0009(17)
N1 0.032(2) 0.049(2) 0.037(2) 0.0069(16) 0.0058(15) 0.0039(17)
N2 0.045(2) 0.036(2) 0.042(2) 0.0092(15) 0.0068(16) 0.0007(17)
O1 0.083(2) 0.0396(15) 0.0526(19) 0.0126(12) 0.0032(16) 0.0133(14)
O2 0.0537(18) 0.078(2) 0.064(2) -0.0232(16) -0.0044(15) 0.0290(16)
O3 0.0463(18) 0.096(2) 0.085(2) 0.0457(19) -0.0155(16) -0.0261(17)
O4 0.0433(16) 0.0396(14) 0.0633(19) 0.0078(12) -0.0045(13) 0.0115(12)
O5 0.0329(15) 0.0742(18) 0.0469(17) 0.0070(13) 0.0114(12) 0.0028(13)
O6 0.0472(16) 0.0383(14) 0.0547(18) 0.0075(12) -0.0018(13) -0.0112(12)
O7 0.113(3) 0.0182(13) 0.0571(19) 0.0005(12) 0.0252(17) 0.0132(14)
O8 0.130(3) 0.0232(14) 0.0513(19) 0.0036(12) 0.0324(18) 0.0113(15)
S1 0.0341(5) 0.0359(5) 0.0456(6) 0.0064(4) 0.0023(4) 0.0026(4)
S2 0.0278(5) 0.0363(5) 0.0445(6) 0.0070(4) 0.0022(4) 0.0031(4)

loop_
_atom_type_symbol
_atom_type_description
_atom_type_scat_dispersion_real
_atom_type_scat_dispersion_imag
_atom_type_scat_source
C C 0.0033 0.0016 'International Tables Vol C Tables 4.2.6.8 and 6.1.1.4'
H H 0.0000 0.0000 'International Tables Vol C Tables 4.2.6.8 and 6.1.1.4'
N N 0.0061 0.0033 'International Tables Vol C Tables 4.2.6.8 and 6.1.1.4'
O O 0.0106 0.0060 'International Tables Vol C Tables 4.2.6.8 and 6.1.1.4'
S S 0.1246 0.1234 'International Tables Vol C Tables 4.2.6.8 and 6.1.1.4'

loop_
_geom_angle_atom_site_label_1
_geom_angle_atom_site_label_2
_geom_angle_atom_site_label_3
_geom_angle
C3 C2 C7 118.0(5)
C3 C2 C1 121.1(5)
C7 C2 C1 120.8(5)
C2 C3 C4 121.2(4)
C5 C4 C3 120.7(4)
C4 C5 C6 119.0(4)
C4 C5 S1 121.0(3)
C6 C5 S1 120.0(3)
C5 C6 C7 119.1(4)
C2 C7 C6 122.1(5)
C14 C9 C10 117.7(5)
C14 C9 C8 121.3(5)
C10 C9 C8 121.1(5)
C9 C10 C11 121.9(5)
C12 C11 C10 119.7(4)
C11 C12 C13 118.7(4)
C11 C12 S2 121.3(3)
C13 C12 S2 120.0(3)
C12 C13 C14 120.5(4)
C9 C14 C13 121.6(5)
C16 C15 C28 121.2(3)
C16 C15 N1 119.0(3)
C28 C15 N1 119.8(3)
C15 C16 C17 119.8(3)
C16 C17 C26 120.1(3)
C16 C17 C18 119.6(3)
C26 C17 C18 120.3(3)
O7 C18 C19 122.4(3)
O7 C18 C17 119.8(3)
C19 C18 C17 117.9(3)
C20 C19 C24 118.5(3)
C20 C19 C18 119.5(3)
C24 C19 C18 121.9(3)
C21 C20 C19 121.2(3)
C20 C21 C22 118.8(3)
C23 C22 C21 122.1(3)
C23 C22 N2 119.5(3)
C21 C22 N2 118.4(3)
C22 C23 C24 118.9(3)
C23 C24 C19 120.5(3)
C23 C24 C25 119.6(3)
C19 C24 C25 119.9(3)
O8 C25 C26 121.8(3)
O8 C25 C24 119.6(3)
C26 C25 C24 118.6(3)
C27 C26 C17 118.7(3)
C27 C26 C25 119.9(3)
C17 C26 C25 121.4(3)
C28 C27 C26 120.9(3)
C27 C28 C15 119.3(3)
O1 S1 O2 112.40(18)
O1 S1 O3 112.58(18)
O2 S1 O3 112.21(19)
O1 S1 C5 107.11(16)
O2 S1 C5 105.71(17)
O3 S1 C5 106.25(18)
O4 S2 O5 113.43(16)
O4 S2 O6 111.78(15)
O5 S2 O6 110.72(16)
O4 S2 C12 106.81(17)
O5 S2 C12 107.56(16)
O6 S2 C12 106.09(16)

loop_
_geom_bond_atom_site_label_1
_geom_bond_atom_site_label_2
_geom_bond_distance
C1 C2 1.494(6)
C2 C3 1.344(6)
C2 C7 1.358(7)
C3 C4 1.382(6)
C4 C5 1.353(5)
C5 C6 1.371(5)
C5 S1 1.768(4)
C6 C7 1.380(6)
C8 C9 1.506(6)
C9 C14 1.348(6)
C9 C10 1.363(7)
C10 C11 1.382(6)
C11 C12 1.359(5)
C12 C13 1.367(5)
C12 S2 1.761(4)
C13 C14 1.374(6)
C15 C16 1.366(4)
C15 C28 1.381(5)
C15 N1 1.466(5)
C16 C17 1.378(5)
C17 C26 1.399(4)
C17 C18 1.496(4)
C18 O7 1.214(4)
C18 C19 1.467(5)
C19 C20 1.392(4)
C19 C24 1.399(4)
C20 C21 1.366(5)
C21 C22 1.381(5)
C22 C23 1.367(4)
C22 N2 1.466(5)
C23 C24 1.380(5)
C24 C25 1.491(4)
C25 O8 1.216(4)
C25 C26 1.465(5)
C26 C27 1.393(4)
C27 C28 1.367(5)
O1 S1 1.431(2)
O2 S1 1.433(3)
O3 S1 1.434(3)
O4 S2 1.437(2)
O5 S2 1.446(3)
O6 S2 1.452(2)

loop_
_geom_torsion_atom_site_label_1
_geom_torsion_atom_site_label_2
_geom_torsion_atom_site_label_3
_geom_torsion_atom_site_label_4
_geom_torsion
C7 C2 C3 C4 -0.2(8)
C1 C2 C3 C4 177.8(5)
C2 C3 C4 C5 0.1(8)
C3 C4 C5 C6 0.8(7)
C3 C4 C5 S1 -177.8(4)
C4 C5 C6 C7 -1.6(8)
S1 C5 C6 C7 177.1(4)
C3 C2 C7 C6 -0.6(9)
C1 C2 C7 C6 -178.6(6)
C5 C6 C7 C2 1.5(9)
C14 C9 C10 C11 1.5(9)
C8 C9 C10 C11 -179.6(5)
C9 C10 C11 C12 -1.1(9)
C10 C11 C12 C13 0.1(7)
C10 C11 C12 S2 178.7(4)
C11 C12 C13 C14 0.4(7)
S2 C12 C13 C14 -178.2(3)
C10 C9 C14 C13 -0.9(8)
C8 C9 C14 C13 -179.8(5)
C12 C13 C14 C9 0.0(7)
C28 C15 C16 C17 -1.6(5)
N1 C15 C16 C17 177.1(3)
C15 C16 C17 C26 -0.2(5)
C15 C16 C17 C18 -178.7(3)
C16 C17 C18 O7 -2.5(5)
C26 C17 C18 O7 179.0(3)
C16 C17 C18 C19 177.0(3)
C26 C17 C18 C19 -1.5(5)
O7 C18 C19 C20 0.7(6)
C17 C18 C19 C20 -178.9(3)
O7 C18 C19 C24 -179.9(4)
C17 C18 C19 C24 0.5(5)
C24 C19 C20 C21 -0.5(6)
C18 C19 C20 C21 179.0(4)
C19 C20 C21 C22 0.3(6)
C20 C21 C22 C23 0.2(6)
C20 C21 C22 N2 178.8(4)
C21 C22 C23 C24 -0.5(5)
N2 C22 C23 C24 -179.1(3)
C22 C23 C24 C19 0.3(5)
C22 C23 C24 C25 -179.7(3)
C20 C19 C24 C23 0.2(5)
C18 C19 C24 C23 -179.3(3)
C20 C19 C24 C25 -179.8(3)
C18 C19 C24 C25 0.7(5)
C23 C24 C25 O8 -0.4(5)
C19 C24 C25 O8 179.6(4)
C23 C24 C25 C26 178.9(3)
C19 C24 C25 C26 -1.1(5)
C16 C17 C26 C27 1.7(5)
C18 C17 C26 C27 -179.8(3)
C16 C17 C26 C25 -177.4(3)
C18 C17 C26 C25 1.1(5)
O8 C25 C26 C27 0.4(6)
C24 C25 C26 C27 -178.9(3)
O8 C25 C26 C17 179.4(4)
C24 C25 C26 C17 0.2(5)
C17 C26 C27 C28 -1.4(6)
C25 C26 C27 C28 177.7(4)
C26 C27 C28 C15 -0.4(6)
C16 C15 C28 C27 1.9(6)
N1 C15 C28 C27 -176.8(3)
C4 C5 S1 O1 -30.9(4)
C6 C5 S1 O1 150.5(4)
C4 C5 S1 O2 89.2(4)
C6 C5 S1 O2 -89.4(4)
C4 C5 S1 O3 -151.4(4)
C6 C5 S1 O3 30.0(4)
C11 C12 S2 O4 6.5(4)
C13 C12 S2 O4 -174.9(3)
C11 C12 S2 O5 128.6(3)
C13 C12 S2 O5 -52.8(4)
C11 C12 S2 O6 -112.8(3)
C13 C12 S2 O6 65.7(4)
